data_1516361
loop_
_publ_author_name
'Schmidtmann, Marc'
'Farrugia, Louis J.'
'Middlemiss, Derek S.'
'Gutmann, Matthias J.'
'McIntyre, Garry J.'
'Wilson, Chick C.'

_publ_section_title
;
 Experimental and theoretical charge density study of polymorphic
 isonicotinamide-oxalic acid molecular complexes with strong O...H...N
 hydrogen bonds.
;
_journal_issue 50
_journal_name_full 'The journal of physical chemistry. A'
_journal_page_first 13985
_journal_page_last 13997
_journal_paper_doi 10.1021/jp9067813
_journal_volume 113
_journal_year 2009
_chemical_formula_sum 'C14 H14 N4 O6'
_chemical_formula_weight 334.29
_space_group_IT_number 15
_symmetry_cell_setting monoclinic
_symmetry_space_group_name_Hall '-C 2yc'
_symmetry_space_group_name_H-M 'C 1 2/c 1'
_cell_angle_alpha 90
_cell_angle_beta 102.747(2)
_cell_angle_gamma 90
_cell_formula_units_Z 4
_cell_length_a 11.6680(5)
_cell_length_b 9.9799(4)
_cell_length_c 12.1407(5)
_cell_volume 1378.89(10)
_computing_molecular_graphics 'Volkov et al, (2006)'
_computing_publication_material 'Volkov et al, (2006)'
_computing_structure_refinement 'Volkov et al, (2006)'
_diffrn_ambient_temperature 100(2)
_diffrn_measured_fraction_theta_full 0.924
_diffrn_measured_fraction_theta_max 0.924
_diffrn_measurement_device_type 'CCD area detector'
_diffrn_measurement_method 'phi and omega scans'
_diffrn_radiation_monochromator graphite
_diffrn_radiation_source 'fine-focus sealed tube'
_diffrn_radiation_type MoK\a
_diffrn_radiation_wavelength 0.71073
_diffrn_reflns_av_R_equivalents 0.0275
_diffrn_reflns_av_sigmaI/netI 0.0166
_diffrn_reflns_limit_h_max 27
_diffrn_reflns_limit_h_min -26
_diffrn_reflns_limit_k_max 22
_diffrn_reflns_limit_k_min -22
_diffrn_reflns_limit_l_max 27
_diffrn_reflns_limit_l_min -26
_diffrn_reflns_number 62005
_diffrn_reflns_reduction_process
;
 Scaled and merged with Sortav
 R.H. Blessing, (1987) Cryst. Rev. 1, 3-58
 R.H. Blessing, (1989) J. Appl. Cryst. 22, 396-397
;
_diffrn_reflns_theta_full 59.11
_diffrn_reflns_theta_max 59.114
_diffrn_reflns_theta_min 2.715
_exptl_absorpt_coefficient_mu 0.129
_exptl_absorpt_correction_type multi-scan
_exptl_absorpt_process_details 'SADABS V2.10 (Sheldrick, 1997)'
_exptl_crystal_colour colourless
_exptl_crystal_density_diffrn 1.610
_exptl_crystal_density_method 'not measured'
_exptl_crystal_description block
_exptl_crystal_F_000 696
_refine_diff_density_max 0.154
_refine_diff_density_min -0.146
_refine_diff_density_rms 0.029
_refine_ls_extinction_coef 0.98(6)
_refine_ls_extinction_expression
;
Becker, P.J. & Coppens, P. (1974) Acta Cryst., A30, 129-153.
;
_refine_ls_extinction_method 'Becker-Coppens type 2 isotropic'
_refine_ls_goodness_of_fit_ref 1.336
_refine_ls_hydrogen_treatment noref
_refine_ls_matrix_type full
_refine_ls_number_parameters 354
_refine_ls_number_reflns 7817
_refine_ls_number_restraints 0
_refine_ls_R_factor_all 0.0302
_refine_ls_R_factor_gt 0.0159
_refine_ls_R_Fsqd_factor 0.02
_refine_ls_shift/su_max 0.00008
_refine_ls_structure_factor_coef F
_refine_ls_weighting_details
;
calc w1 = 1/[s^2^(Fo)]
;
_refine_ls_weighting_scheme calc
_refine_ls_wR_factor_ref 0.014
_reflns_number_gt 7817
_reflns_number_total 9393
_reflns_threshold_expression >2sigma(I)
_cod_data_source_file 1-I_CD.cif
_cod_data_source_block XD
_cod_original_sg_symbol_H-M C2/c
_cod_database_code 1516361

loop_
_space_group_symop_id
_space_group_symop_operation_xyz
1 +X,+Y,+Z
2 -X,+Y,1/2-Z
3 -X,-Y,-Z
4 +X,-Y,1/2+Z
5 1/2+X,1/2+Y,+Z
6 1/2-X,1/2-Y,-Z
7 1/2-X,1/2+Y,1/2-Z
8 1/2+X,1/2-Y,1/2+Z

loop_
_atom_rho_multipole_atom_label
_atom_rho_multipole_coeff_Pv
_atom_rho_multipole_coeff_P00
_atom_rho_multipole_coeff_P11
_atom_rho_multipole_coeff_P1-1
_atom_rho_multipole_coeff_P10
_atom_rho_multipole_coeff_P20
_atom_rho_multipole_coeff_P21
_atom_rho_multipole_coeff_P2-1
_atom_rho_multipole_coeff_P22
_atom_rho_multipole_coeff_P2-2
_atom_rho_multipole_coeff_P30
_atom_rho_multipole_coeff_P31
_atom_rho_multipole_coeff_P3-1
_atom_rho_multipole_coeff_P32
_atom_rho_multipole_coeff_P3-2
_atom_rho_multipole_coeff_P33
_atom_rho_multipole_coeff_P3-3
_atom_rho_multipole_coeff_P40
_atom_rho_multipole_coeff_P41
_atom_rho_multipole_coeff_P4-1
_atom_rho_multipole_coeff_P42
_atom_rho_multipole_coeff_P4-2
_atom_rho_multipole_coeff_P43
_atom_rho_multipole_coeff_P4-3
_atom_rho_multipole_coeff_P44
_atom_rho_multipole_coeff_P4-4
_atom_rho_multipole_kappa
_atom_rho_multipole_kappa_prime0
_atom_rho_multipole_kappa_prime1
_atom_rho_multipole_kappa_prime2
_atom_rho_multipole_kappa_prime3
_atom_rho_multipole_kappa_prime4
O(1) 6.24(2) 0 0.047(5) -0.040(4) -0.026(3) 0.027(4) -0.003(5) 0.034(4) -0.015(5) 0.002(4) 0.045(3) -0.020(3) -0.018(2) 0.019(3) 0.001(3) 0.028(3) 0.029(3) 0 0 0 0 0 0 0 0 0 1.0051(15) 1.36(4) 1.36(4) 1.36(4) 1.36(4) 1.36(4)
O(2) 6.439(14) 0 -0.032(4) 0.003(3) -0.052(3) -0.009(4) 0.003(4) 0.003(4) -0.067(5) -0.003(4) 0.010(3) 0.008(2) -0.007(2) 0.026(2) -0.006(2) -0.002(2) 0.016(3) 0 0 0 0 0 0 0 0 0 0.9922(9) 1.42(4) 1.42(4) 1.42(4) 1.42(4) 1.42(4)
O(3) 6.471(15) 0 0.025(5) 0.009(3) -0.050(4) -0.020(4) 0.009(5) -0.002(4) -0.063(5) -0.040(5) 0.009(3) -0.015(3) 0.002(2) 0.031(3) 0.011(3) 0.018(3) -0.000(3) 0 0 0 0 0 0 0 0 0 0.9922(9) 1.42(4) 1.42(4) 1.42(4) 1.42(4) 1.42(4)
N(1) 5.28(2) 0 -0.006(4) -0.002(5) 0.069(6) 0.084(5) 0.014(4) -0.004(4) -0.095(5) 0.006(4) 0.159(8) 0.011(4) -0.034(5) 0.124(7) -0.002(4) 0.004(4) -0.008(4) 0 0 0 0 0 0 0 0 0 1.0035(18) 0.876(17) 0.876(17) 0.876(17) 0.876(17) 0.876(17)
N(2) 5.03(3) 0 -0.006(4) 0.009(6) 0.020(6) 0.008(5) 0.009(4) -0.007(5) -0.005(5) 0.010(4) 0.175(7) -0.004(4) 0.020(4) 0.168(7) -0.020(4) 0.009(4) 0.000(4) 0 0 0 0 0 0 0 0 0 1.016(2) 0.907(14) 0.907(14) 0.907(14) 0.907(14) 0.907(14)
C(1) 3.936(17) 0 -0.014(6) 0.026(6) 0.085(6) 0.206(7) 0.010(4) -0.034(5) -0.164(6) 0.011(5) 0.360(11) 0.005(5) 0.040(5) 0.273(8) 0.023(6) -0.003(5) 0.007(5) 0 0 0 0 0 0 0 0 0 1.038(2) 0.900(9) 0.900(9) 0.900(9) 0.900(9) 0.900(9)
C(2) 3.95(2) 0 0.014(5) -0.044(6) -0.029(7) 0.098(6) -0.002(4) 0.020(5) -0.159(5) 0.009(5) 0.293(7) 0.005(5) -0.001(6) 0.173(6) 0.003(5) -0.005(5) 0.001(5) 0 0 0 0 0 0 0 0 0 1.0368(17) 0.933(6) 0.933(6) 0.933(6) 0.933(6) 0.933(6)
C(3) 3.919(19) 0 -0.006(5) -0.019(6) -0.050(7) 0.086(6) 0.007(4) 0.012(5) -0.154(5) -0.003(5) 0.275(7) 0.001(5) -0.002(6) 0.148(6) -0.011(5) 0.006(5) 0.001(5) 0 0 0 0 0 0 0 0 0 1.0368(17) 0.933(6) 0.933(6) 0.933(6) 0.933(6) 0.933(6)
C(4) 3.959(15) 0 -0.004(5) 0.060(6) 0.026(6) 0.086(5) -0.002(5) -0.037(5) -0.141(5) -0.011(5) 0.237(7) -0.012(5) 0.001(6) 0.178(6) -0.004(5) -0.017(5) 0.022(5) 0 0 0 0 0 0 0 0 0 1.0368(17) 0.933(6) 0.933(6) 0.933(6) 0.933(6) 0.933(6)
C(5) 3.952(19) 0 -0.006(5) 0.017(6) -0.043(7) 0.114(6) 0.004(5) 0.012(5) -0.146(5) -0.020(5) 0.274(7) 0.004(5) -0.017(6) 0.142(6) -0.003(5) -0.014(5) 0.013(5) 0 0 0 0 0 0 0 0 0 1.0368(17) 0.933(6) 0.933(6) 0.933(6) 0.933(6) 0.933(6)
C(6) 3.90(2) 0 0.011(6) -0.042(7) -0.017(7) 0.113(6) -0.011(5) 0.034(5) -0.166(6) -0.017(5) 0.300(7) -0.009(5) -0.012(6) 0.181(6) -0.001(5) -0.002(5) -0.005(5) 0 0 0 0 0 0 0 0 0 1.0368(17) 0.933(6) 0.933(6) 0.933(6) 0.933(6) 0.933(6)
C(7) 3.87(2) 0 -0.021(5) 0.015(7) 0.075(6) 0.211(7) -0.009(5) -0.003(5) -0.173(6) 0.011(5) 0.346(12) 0.007(5) -0.018(6) 0.254(9) -0.010(5) -0.007(5) -0.000(5) 0 0 0 0 0 0 0 0 0 1.041(3) 0.904(10) 0.904(10) 0.904(10) 0.904(10) 0.904(10)
H(1) 0.64(2) 0 0.014(6) 0.005(5) 0.137(11) 0.30(2) 0 0 0 0 0 0 0 0 0 0 0 0 0 0 0 0 0 0 0 0 1.13(2) 1.06(3) 1.06(3) 1.06(3) 1.06(3) 1.06(3)
H(2) 0.951(14) 0 -0.020(6) -0.001(6) 0.245(11) 0.114(12) 0 0 0 0 0 0 0 0 0 0 0 0 0 0 0 0 0 0 0 0 1.150(7) 1.027(13) 1.027(13) 1.027(13) 1.027(13) 1.027(13)
H(3) 0.926(14) 0 -0.017(6) 0.009(6) 0.259(11) 0.143(12) 0 0 0 0 0 0 0 0 0 0 0 0 0 0 0 0 0 0 0 0 1.150(7) 1.027(13) 1.027(13) 1.027(13) 1.027(13) 1.027(13)
H(4) 0.937(15) 0 -0.021(6) -0.006(6) 0.219(11) 0.122(13) 0 0 0 0 0 0 0 0 0 0 0 0 0 0 0 0 0 0 0 0 1.150(7) 1.027(13) 1.027(13) 1.027(13) 1.027(13) 1.027(13)
H(5) 0.931(15) 0 -0.026(6) -0.025(6) 0.234(11) 0.102(12) 0 0 0 0 0 0 0 0 0 0 0 0 0 0 0 0 0 0 0 0 1.150(7) 1.027(13) 1.027(13) 1.027(13) 1.027(13) 1.027(13)
H(6) 0.813(14) 0 0.017(6) 0.007(6) 0.297(12) 0.188(12) 0 0 0 0 0 0 0 0 0 0 0 0 0 0 0 0 0 0 0 0 1.150(7) 1.027(13) 1.027(13) 1.027(13) 1.027(13) 1.027(13)
H(7) 0.849(14) 0 0.026(6) -0.017(6) 0.245(12) 0.137(12) 0 0 0 0 0 0 0 0 0 0 0 0 0 0 0 0 0 0 0 0 1.150(7) 1.027(13) 1.027(13) 1.027(13) 1.027(13) 1.027(13)

loop_
_atom_site_aniso_label
_atom_site_aniso_U_11
_atom_site_aniso_U_22
_atom_site_aniso_U_33
_atom_site_aniso_U_12
_atom_site_aniso_U_13
_atom_site_aniso_U_23
O(1) 0.02996(9) 0.00915(6) 0.01357(6) 0.00093(6) 0.01341(7) 0.00002(5)
O(2) 0.02140(8) 0.00941(6) 0.01232(6) -0.00175(5) 0.00814(6) 0.00074(5)
O(3) 0.02707(9) 0.01265(7) 0.01277(7) 0.00784(7) 0.01202(7) 0.00255(6)
N(1) 0.01407(4) 0.01118(4) 0.00847(3) 0.00100(3) 0.00534(3) 0.00029(3)
N(2) 0.01727(4) 0.01040(4) 0.01009(4) 0.00280(3) 0.00669(3) 0.00197(3)
C(1) 0.01374(4) 0.00868(4) 0.00915(3) -0.00042(3) 0.00477(3) 0.00038(3)
C(2) 0.01752(5) 0.00968(4) 0.01024(4) 0.00058(3) 0.00687(3) 0.00098(3)
C(3) 0.01651(4) 0.00859(4) 0.00958(4) 0.00102(3) 0.00603(3) 0.00010(3)
C(4) 0.01118(4) 0.00880(4) 0.00744(3) 0.00083(3) 0.00393(3) 0.00008(3)
C(5) 0.01549(4) 0.00872(4) 0.00882(4) -0.00008(3) 0.00546(3) -0.00052(3)
C(6) 0.01550(4) 0.01021(4) 0.00853(4) 0.00057(3) 0.00532(3) -0.00093(3)
C(7) 0.01295(4) 0.00959(4) 0.00815(3) 0.00186(3) 0.00492(3) 0.00040(3)
H(1) 0.033247 0.018486 0.036398 0.00138 0.006524 -0.000261
H(2) 0.047952 0.016855 0.031531 -0.002085 0.019271 0.004096
H(3) 0.04586 0.016144 0.026511 0.001409 0.01618 -0.004139
H(4) 0.045908 0.013975 0.026022 -0.004648 0.015988 0.000075
H(5) 0.043163 0.020243 0.024774 0.001034 0.015412 -0.007384
H(6) 0.035954 0.024735 0.018612 0.003933 0.01355 0.00352
H(7) 0.034774 0.020944 0.025503 0.009846 0.01524 0.003146

loop_
_atom_site_label
_atom_site_type_symbol
_atom_site_fract_x
_atom_site_fract_y
_atom_site_fract_z
_atom_site_U_iso_or_equiv
_atom_site_occupancy
_atom_site_symmetry_multiplicity
O(1) O 0.03799(3) 0.69292(2) 0.656149(19) 0.016 1 8
O(2) O 0.03835(2) 0.91675(2) 0.650549(18) 0.014 1 8
O(3) O 0.24226(3) 0.63614(3) 0.11448(2) 0.016 1 8
N(1) N 0.099819(10) 0.701209(12) 0.467594(9) 0.011 1 8
N(2) N 0.172257(12) 0.847904(12) 0.092271(10) 0.012 1 8
C(1) C 0.021946(10) 0.810431(11) 0.694262(9) 0.01 1 8
C(2) C 0.113533(11) 0.591250(12) 0.408508(10) 0.012 1 8
C(3) C 0.143877(11) 0.599185(12) 0.304638(9) 0.011 1 8
C(4) C 0.160818(9) 0.725016(11) 0.261135(9) 0.009 1 8
C(5) C 0.146632(11) 0.838615(11) 0.323157(9) 0.011 1 8
C(6) C 0.115735(11) 0.822100(12) 0.426104(10) 0.011 1 8
C(7) C 0.194905(10) 0.733303(11) 0.149158(9) 0.01 1 8
H(1) H 0.067098 0.698364 0.571224 0.03 1 8
H(2) H 0.099298 0.495494 0.44542 0.03 1 8
H(3) H 0.151709 0.508658 0.257373 0.028 1 8
H(4) H 0.158755 0.939482 0.295277 0.027 1 8
H(5) H 0.102086 0.90643 0.477248 0.028 1 8
H(6) H 0.196293 0.855789 0.016475 0.025 1 8
H(7) H 0.12814 0.923477 0.119439 0.026 1 8

loop_
_geom_angle_atom_site_label_1
_geom_angle_atom_site_label_2
_geom_angle_atom_site_label_3
_geom_angle
_geom_angle_site_symmetry_1
_geom_angle_site_symmetry_2
_geom_angle_site_symmetry_3
_geom_angle_publ_flag
C(2) N(1) C(6) 119.657(10) 1_555 1_555 1_555 yes
C(7) N(2) H(6) 118.051(11) 1_555 1_555 1_555 yes
C(7) N(2) H(7) 121.979(11) 1_555 1_555 1_555 yes
H(6) N(2) H(7) 119.856(11) 1_555 1_555 1_555 yes
O(1) C(1) O(2) 125.849(17) 1_555 1_555 1_555 yes
N(1) C(2) C(3) 121.688(11) 1_555 1_555 1_555 yes
N(1) C(2) H(2) 116.971(11) 1_555 1_555 1_555 yes
C(3) C(2) H(2) 121.340(11) 1_555 1_555 1_555 yes
C(2) C(3) C(4) 118.866(10) 1_555 1_555 1_555 yes
C(2) C(3) H(3) 120.144(11) 1_555 1_555 1_555 yes
C(4) C(3) H(3) 120.966(10) 1_555 1_555 1_555 yes
C(3) C(4) C(5) 119.055(10) 1_555 1_555 1_555 yes
C(3) C(4) C(7) 118.767(10) 1_555 1_555 1_555 yes
C(5) C(4) C(7) 122.175(10) 1_555 1_555 1_555 yes
C(4) C(5) C(6) 118.510(10) 1_555 1_555 1_555 yes
C(4) C(5) H(4) 123.364(10) 1_555 1_555 1_555 yes
C(6) C(5) H(4) 118.125(10) 1_555 1_555 1_555 yes
N(1) C(6) C(5) 122.223(11) 1_555 1_555 1_555 yes
N(1) C(6) H(5) 115.925(10) 1_555 1_555 1_555 yes
C(5) C(6) H(5) 121.849(11) 1_555 1_555 1_555 yes
O(3) C(7) N(2) 123.358(14) 1_555 1_555 1_555 yes
O(3) C(7) C(4) 119.567(13) 1_555 1_555 1_555 yes
N(2) C(7) C(4) 117.073(10) 1_555 1_555 1_555 yes

loop_
_geom_bond_atom_site_label_1
_geom_bond_atom_site_label_2
_geom_bond_distance
_geom_bond_site_symmetry_1
_geom_bond_site_symmetry_2
_geom_bond_publ_flag
O(1) C(1) 1.2895(2) 1_555 1_555 yes
O(2) C(1) 1.2202(3) 1_555 1_555 yes
O(3) C(7) 1.2351(3) 1_555 1_555 yes
N(1) C(2) 1.33981(16) 1_555 1_555 yes
N(1) C(6) 1.33607(16) 1_555 1_555 yes
N(2) C(7) 1.33205(15) 1_555 1_555 yes
N(2) H(6) 1.02251(11) 1_555 1_555 yes
N(2) H(7) 1.00873(12) 1_555 1_555 yes
C(2) C(3) 1.38525(16) 1_555 1_555 yes
C(2) H(2) 1.08374(12) 1_555 1_555 yes
C(3) C(4) 1.39323(15) 1_555 1_555 yes
C(3) H(3) 1.08489(11) 1_555 1_555 yes
C(4) C(5) 1.39093(15) 1_555 1_555 yes
C(4) C(7) 1.50061(14) 1_555 1_555 yes
C(5) C(6) 1.38495(16) 1_555 1_555 yes
C(5) H(4) 1.08122(11) 1_555 1_555 yes
C(6) H(5) 1.07835(11) 1_555 1_555 yes
